data_7050798
loop_
_publ_author_name
'Ejfler, Jolanta'
'Szafert, Slawomir'
'Jiao, Haijun'
'Sobota, Piotr'

_publ_section_title
;
 Syntheses of new hexacoordinate germanium(IV) complexes. Crystal
 structures and properties of [GeCl4(TMEDA)] and [GeCl2(N3)2(TMEDA)]
;
_journal_issue 6
_journal_name_full 'New Journal of Chemistry'
_journal_page_first 803
_journal_paper_doi 10.1039/b110770b
_journal_volume 26
_journal_year 2002
_chemical_formula_moiety 'C6 H16 Cl2 Ge N8'
_chemical_formula_sum 'C6 H16 Cl2 Ge N8'
_chemical_formula_weight 343.76
_chemical_name_systematic
;
?
;
_space_group_IT_number 15
_symmetry_cell_setting monoclinic
_symmetry_space_group_name_Hall '-C 2yc'
_symmetry_space_group_name_H-M 'C 1 2/c 1'
_atom_sites_solution_hydrogens geom
_atom_sites_solution_primary direct
_atom_sites_solution_secondary difmap
_audit_creation_method SHELXL-97
_cell_angle_alpha 90.00
_cell_angle_beta 108.63(3)
_cell_angle_gamma 90.00
_cell_formula_units_Z 4
_cell_length_a 8.570(2)
_cell_length_b 13.350(3)
_cell_length_c 12.227(2)
_cell_measurement_reflns_used 50
_cell_measurement_temperature 293(2)
_cell_measurement_theta_max 11
_cell_measurement_theta_min 9
_cell_volume 1325.6(5)
_computing_cell_refinement 'KUMA KM4 software'
_computing_data_collection 'KUMA KM4 software'
_computing_data_reduction 'KUMA KM4 software'
_computing_structure_refinement 'SHELXL-97 (Sheldrick, 1997)'
_computing_structure_solution 'SHELXS-97 (Sheldrick, 1990)'
_diffrn_ambient_temperature 293(2)
_diffrn_measured_fraction_theta_full 0.476
_diffrn_measured_fraction_theta_max 0.476
_diffrn_measurement_device_type 'KUMA KM4'
_diffrn_measurement_method omega-2theta
_diffrn_radiation_monochromator graphite
_diffrn_radiation_source 'fine-focus sealed tube'
_diffrn_radiation_type MoK\a
_diffrn_radiation_wavelength 0.71073
_diffrn_reflns_av_R_equivalents 0.0972
_diffrn_reflns_av_sigmaI/netI 0.0927
_diffrn_reflns_limit_h_max 5
_diffrn_reflns_limit_h_min -9
_diffrn_reflns_limit_k_max 15
_diffrn_reflns_limit_k_min -15
_diffrn_reflns_limit_l_max 14
_diffrn_reflns_limit_l_min -13
_diffrn_reflns_number 2511
_diffrn_reflns_theta_full 25.06
_diffrn_reflns_theta_max 25.06
_diffrn_reflns_theta_min 2.94
_diffrn_standards_decay_% no
_diffrn_standards_interval_count 100
_diffrn_standards_number 3
_exptl_absorpt_coefficient_mu 2.707
_exptl_absorpt_correction_T_max no
_exptl_absorpt_correction_T_min no
_exptl_absorpt_correction_type none
_exptl_crystal_colour colourless
_exptl_crystal_density_diffrn 1.722
_exptl_crystal_density_meas ?
_exptl_crystal_density_method .
_exptl_crystal_description needles
_exptl_crystal_F_000 696
_exptl_crystal_size_max 0.3
_exptl_crystal_size_mid 0.4
_exptl_crystal_size_min 0.5
_refine_diff_density_max 1.067
_refine_diff_density_min -0.426
_refine_diff_density_rms 0.106
_refine_ls_extinction_method none
_refine_ls_goodness_of_fit_ref 1.084
_refine_ls_hydrogen_treatment mixed
_refine_ls_matrix_type full
_refine_ls_number_parameters 78
_refine_ls_number_reflns 1174
_refine_ls_number_restraints 0
_refine_ls_restrained_S_all 1.084
_refine_ls_R_factor_all 0.0485
_refine_ls_R_factor_gt 0.0390
_refine_ls_shift/su_max 0.033
_refine_ls_shift/su_mean 0.004
_refine_ls_structure_factor_coef Fsqd
_refine_ls_weighting_details 'w=1/[\s^2^(Fo^2^)+(0.0287P)^2^+3.5439P] where P=(Fo^2^+2Fc^2^)/3'
_refine_ls_weighting_scheme calc
_refine_ls_wR_factor_gt 0.1020
_refine_ls_wR_factor_ref 0.1066
_reflns_number_gt 1000
_reflns_number_total 1174
_reflns_threshold_expression >2sigma(I)
_cod_data_source_file b110770b.txt
_cod_data_source_block 2
_cod_depositor_comments
;
The following automatic conversions were performed:

'_exptl_absorpt_correction_type' tag value 'no' was replaced with
'none' value.

Automatic conversion script
Id: cif_fix_values 1646 2011-03-28 12:23:43Z adriana 

The following automatic conversions were performed:

'_refine_ls_weighting_scheme' value 'calc
w=1/[\s^2^(Fo^2^)+(0.0287P)^2^+3.5439P] where P=(Fo^2^+2Fc^2^)/3' was
changed to 'calc'. New tag '_refine_ls_weighting_details' was
created. The value of the new tag was set to
'w=1/[\s^2^(Fo^2^)+(0.0287P)^2^+3.5439P] where P=(Fo^2^+2Fc^2^)/3'.

Automatic conversion script
Id: cif_fix_values 3143 2015-03-26 13:38:13Z robertas 
;
_cod_original_sg_symbol_H-M C2/c
_cod_database_code 7050798

loop_
_symmetry_equiv_pos_as_xyz
'x, y, z'
'-x, y, -z+1/2'
'x+1/2, y+1/2, z'
'-x+1/2, y+1/2, -z+1/2'
'-x, -y, -z'
'x, -y, z-1/2'
'-x+1/2, -y+1/2, -z'
'x+1/2, -y+1/2, z-1/2'

loop_
_atom_site_label
_atom_site_type_symbol
_atom_site_fract_x
_atom_site_fract_y
_atom_site_fract_z
_atom_site_U_iso_or_equiv
_atom_site_adp_type
_atom_site_occupancy
_atom_site_calc_flag
_atom_site_refinement_flags
_atom_site_disorder_assembly
_atom_site_disorder_group
Ge Ge 0.0000 0.34890(4) 0.7500 0.0210(2) Uani 1 d S . .
Cl1 Cl 0.19718(13) 0.23287(7) 0.82975(8) 0.0337(3) Uani 1 d . . .
N1 N 0.1665(4) 0.4682(2) 0.8245(3) 0.0251(7) Uani 1 d . . .
N2 N 0.0685(4) 0.3575(2) 0.6132(3) 0.0266(7) Uani 1 d . . .
N3 N 0.0808(4) 0.2786(2) 0.5671(3) 0.0262(7) Uani 1 d . . .
N4 N 0.0957(4) 0.2073(3) 0.5215(3) 0.0376(8) Uani 1 d . . .
C1 C 0.2451(5) 0.4581(3) 0.9521(3) 0.0345(10) Uani 1 d . . .
H1 H 0.3075 0.3971 0.9688 0.041 Uiso 1 d R . .
H11 H 0.1614 0.4568 0.9888 0.041 Uiso 1 d R . .
H12 H 0.3170 0.5141 0.9807 0.041 Uiso 1 d R . .
C2 C 0.3051(5) 0.4786(4) 0.7769(4) 0.0443(12) Uani 1 d . . .
H2 H 0.3677 0.4177 0.7896 0.053 Uiso 1 d R . .
H21 H 0.3747 0.5330 0.8149 0.053 Uiso 1 d R . .
H22 H 0.2623 0.4920 0.6956 0.053 Uiso 1 d R . .
C3 C 0.0637(6) 0.5608(3) 0.8065(4) 0.0447(12) Uani 1 d . . .
H3 H 0.0122 0.5654 0.8664 0.054 Uiso 1 d R . .
H31 H 0.1338 0.6190 0.8128 0.054 Uiso 1 d R . .

loop_
_atom_site_aniso_label
_atom_site_aniso_U_11
_atom_site_aniso_U_22
_atom_site_aniso_U_33
_atom_site_aniso_U_23
_atom_site_aniso_U_13
_atom_site_aniso_U_12
Ge 0.0306(3) 0.0143(3) 0.0198(3) 0.000 0.0104(2) 0.000
Cl1 0.0480(6) 0.0239(5) 0.0292(6) 0.0040(4) 0.0122(5) 0.0096(4)
N1 0.0267(16) 0.0230(16) 0.0235(15) 0.0050(13) 0.0050(13) -0.0006(14)
N2 0.0444(19) 0.0199(16) 0.0216(15) 0.0029(13) 0.0190(15) 0.0061(14)
N3 0.0307(17) 0.0268(17) 0.0231(16) 0.0032(14) 0.0114(14) 0.0076(15)
N4 0.044(2) 0.0301(19) 0.041(2) -0.0055(17) 0.0171(17) 0.0071(17)
C1 0.039(2) 0.033(2) 0.030(2) -0.0046(18) 0.0083(18) -0.010(2)
C2 0.036(2) 0.063(3) 0.036(2) -0.002(2) 0.0141(18) -0.018(2)
C3 0.041(2) 0.020(2) 0.063(3) 0.005(2) 0.003(2) -0.0033(19)

loop_
_atom_type_symbol
_atom_type_description
_atom_type_scat_dispersion_real
_atom_type_scat_dispersion_imag
_atom_type_scat_source
C C 0.0033 0.0016 'International Tables Vol C Tables 4.2.6.8 and 6.1.1.4'
H H 0.0000 0.0000 'International Tables Vol C Tables 4.2.6.8 and 6.1.1.4'
N N 0.0061 0.0033 'International Tables Vol C Tables 4.2.6.8 and 6.1.1.4'
Cl Cl 0.1484 0.1585 'International Tables Vol C Tables 4.2.6.8 and 6.1.1.4'
Ge Ge 0.1547 1.8001 'International Tables Vol C Tables 4.2.6.8 and 6.1.1.4'

loop_
_geom_angle_atom_site_label_1
_geom_angle_atom_site_label_2
_geom_angle_atom_site_label_3
_geom_angle
_geom_angle_site_symmetry_1
_geom_angle_site_symmetry_3
_geom_angle_publ_flag
N2 Ge N2 173.20(17) . 2_556 ?
N2 Ge N1 88.76(13) . . ?
N2 Ge N1 86.18(13) 2_556 . ?
N2 Ge N1 86.18(12) . 2_556 ?
N2 Ge N1 88.76(13) 2_556 2_556 ?
N1 Ge N1 83.69(17) . 2_556 ?
N2 Ge Cl1 93.37(11) . 2_556 ?
N2 Ge Cl1 91.27(10) 2_556 2_556 ?
N1 Ge Cl1 174.35(9) . 2_556 ?
N1 Ge Cl1 91.24(9) 2_556 2_556 ?
N2 Ge Cl1 91.27(10) . . ?
N2 Ge Cl1 93.37(11) 2_556 . ?
N1 Ge Cl1 91.24(9) . . ?
N1 Ge Cl1 174.35(9) 2_556 . ?
Cl1 Ge Cl1 93.94(6) 2_556 . ?
C2 N1 C3 111.9(4) . . ?
C2 N1 C1 105.5(3) . . ?
C3 N1 C1 106.0(3) . . ?
C2 N1 Ge 114.3(3) . . ?
C3 N1 Ge 105.8(2) . . ?
C1 N1 Ge 113.2(2) . . ?
N3 N2 Ge 116.3(2) . . ?
N4 N3 N2 177.0(4) . . ?
C3 C3 N1 111.5(3) 2_556 . ?

loop_
_geom_bond_atom_site_label_1
_geom_bond_atom_site_label_2
_geom_bond_distance
_geom_bond_site_symmetry_2
_geom_bond_publ_flag
Ge N2 1.945(3) . ?
Ge N2 1.945(3) 2_556 ?
Ge N1 2.138(3) . ?
Ge N1 2.138(3) 2_556 ?
Ge Cl1 2.2700(11) 2_556 ?
Ge Cl1 2.2700(11) . ?
N1 C2 1.486(5) . ?
N1 C3 1.493(5) . ?
N1 C1 1.496(5) . ?
N2 N3 1.215(4) . ?
N3 N4 1.132(5) . ?
C3 C3 1.463(9) 2_556 ?
